data_7126537
loop_
_publ_author_name
'Chen, Yu'
'Quan, Yangjian'
'Xie, Zuowei'

_publ_section_title
;
 Ir-catalyzed selective dehydrogenative cross-coupling of aryls with
 o-carboranes via a mixed directing-group strategy.
;
_journal_issue 51
_journal_name_full 'Chemical communications (Cambridge, England)'
_journal_page_first 7001
_journal_page_last 7004
_journal_paper_doi 10.1039/d0cc02531c
_journal_volume 56
_journal_year 2020
_chemical_formula_sum 'C14 H21 B10 N'
_chemical_formula_weight 311.42
_space_group_crystal_system monoclinic
_space_group_IT_number 14
_space_group_name_Hall '-P 2ybc'
_space_group_name_H-M_alt 'P 1 21/c 1'
_atom_sites_solution_hydrogens geom
_audit_creation_method SHELXL-2014/6
_audit_update_record
;
2020-03-02 deposited with the CCDC.	2020-05-15 downloaded from the CCDC.
;
_cell_angle_alpha 90
_cell_angle_beta 96.9162(15)
_cell_angle_gamma 90
_cell_formula_units_Z 4
_cell_length_a 18.8752(10)
_cell_length_b 7.2500(4)
_cell_length_c 13.1539(7)
_cell_measurement_reflns_used 167
_cell_measurement_temperature 296(2)
_cell_measurement_theta_max 15
_cell_measurement_theta_min 15
_cell_volume 1786.95(17)
_computing_cell_refinement 'BRUKER D8VENTURE DIFFRACTOMETER'
_computing_data_collection 'BRUKER D8VENTURE DIFFRACTOMETER'
_computing_data_reduction 'BRUKER D8VENTURE DIFFRACTOMETER'
_computing_molecular_graphics 'BRUKER SHELXTL'
_computing_publication_material 'BRUKER SHELXTL'
_computing_structure_refinement 'SHELXL-2014/6 (Sheldrick, 2014)'
_diffrn_ambient_temperature 296(2)
_diffrn_measured_fraction_theta_full 0.998
_diffrn_measured_fraction_theta_max 0.998
_diffrn_measurement_device_type 'BRUKER D8VENTURE DIFFRACTOMETER'
_diffrn_measurement_method 'PHI & OMEGA SCAN'
_diffrn_radiation_type MoK\a
_diffrn_radiation_wavelength 0.71073
_diffrn_reflns_av_R_equivalents 0.0510
_diffrn_reflns_av_unetI/netI 0.0292
_diffrn_reflns_Laue_measured_fraction_full 0.998
_diffrn_reflns_Laue_measured_fraction_max 0.998
_diffrn_reflns_limit_h_max 22
_diffrn_reflns_limit_h_min -22
_diffrn_reflns_limit_k_max 8
_diffrn_reflns_limit_k_min -8
_diffrn_reflns_limit_l_max 13
_diffrn_reflns_limit_l_min -15
_diffrn_reflns_number 28391
_diffrn_reflns_point_group_measured_fraction_full 0.998
_diffrn_reflns_point_group_measured_fraction_max 0.998
_diffrn_reflns_theta_full 25.242
_diffrn_reflns_theta_max 25.240
_diffrn_reflns_theta_min 3.013
_exptl_absorpt_coefficient_mu 0.058
_exptl_absorpt_correction_T_max 0.7456
_exptl_absorpt_correction_T_min 0.6634
_exptl_absorpt_correction_type multi-scan
_exptl_crystal_colour colourless
_exptl_crystal_density_diffrn 1.158
_exptl_crystal_description block
_exptl_crystal_F_000 648
_exptl_crystal_size_max 0.400
_exptl_crystal_size_mid 0.300
_exptl_crystal_size_min 0.200
_refine_diff_density_max 0.228
_refine_diff_density_min -0.226
_refine_diff_density_rms 0.042
_refine_ls_extinction_method none
_refine_ls_goodness_of_fit_ref 1.043
_refine_ls_hydrogen_treatment constr
_refine_ls_matrix_type full
_refine_ls_number_parameters 226
_refine_ls_number_reflns 3235
_refine_ls_number_restraints 0
_refine_ls_restrained_S_all 1.043
_refine_ls_R_factor_all 0.0826
_refine_ls_R_factor_gt 0.0577
_refine_ls_shift/su_max 0.000
_refine_ls_shift/su_mean 0.000
_refine_ls_structure_factor_coef Fsqd
_refine_ls_weighting_details 'w=1/[\s^2^(Fo^2^)+(0.0739P)^2^+0.8575P] where P=(Fo^2^+2Fc^2^)/3'
_refine_ls_weighting_scheme calc
_refine_ls_wR_factor_gt 0.1432
_refine_ls_wR_factor_ref 0.1597
_reflns_Friedel_coverage 0.000
_reflns_number_gt 2386
_reflns_number_total 3235
_reflns_threshold_expression 'I > 2\s(I)'
_cod_data_source_file d0cc02531c2.cif
_cod_data_source_block 3aa
_cod_depositor_comments 'Adding full bibliography for 7126537--7126543.cif.'
_cod_original_sg_symbol_H-M 'P 21/c'
_cod_database_code 7126537
_shelx_space_group_comment
;
The symmetry employed for this shelxl refinement is uniquely defined
by the following loop, which should always be used as a source of
symmetry information in preference to the above space-group names.
They are only intended as comments.
;
_shelx_estimated_absorpt_t_min 0.977
_shelx_estimated_absorpt_t_max 0.988
_shelxl_version_number 2014/6

loop_
_space_group_symop_operation_xyz
'x, y, z'
'-x, y+1/2, -z+1/2'
'-x, -y, -z'
'x, -y-1/2, z-1/2'

loop_
_atom_site_label
_atom_site_type_symbol
_atom_site_fract_x
_atom_site_fract_y
_atom_site_fract_z
_atom_site_U_iso_or_equiv
_atom_site_adp_type
_atom_site_occupancy
_atom_site_site_symmetry_order
_atom_site_calc_flag
_atom_site_refinement_flags_posn
_atom_site_refinement_flags_adp
_atom_site_refinement_flags_occupancy
_atom_site_disorder_assembly
_atom_site_disorder_group
N1 N 0.16094(9) 0.4089(3) 0.45751(13) 0.0454(5) Uani 1 1 d . . . . .
C1 C 0.30262(10) 0.5555(3) 0.55425(16) 0.0433(5) Uani 1 1 d . . . . .
H1 H 0.2676 0.5369 0.4819 0.052 Uiso 1 1 calc R U . . .
C2 C 0.37310(11) 0.4236(3) 0.58083(16) 0.0449(5) Uani 1 1 d . . . . .
C11 C 0.38734(14) 0.2763(4) 0.5045(2) 0.0735(8) Uani 1 1 d . . . . .
H11A H 0.4299 0.2100 0.5297 0.110 Uiso 1 1 calc R U . . .
H11B H 0.3477 0.1925 0.4953 0.110 Uiso 1 1 calc R U . . .
H11C H 0.3934 0.3329 0.4402 0.110 Uiso 1 1 calc R U . . .
C12 C 0.17949(10) 0.6421(3) 0.66091(14) 0.0358(5) Uani 1 1 d . . . . .
C13 C 0.16110(11) 0.7840(3) 0.72477(16) 0.0450(5) Uani 1 1 d . . . . .
H13A H 0.1974 0.8573 0.7574 0.054 Uiso 1 1 calc R U . . .
C14 C 0.09185(12) 0.8204(3) 0.74161(18) 0.0509(6) Uani 1 1 d . . . . .
H14A H 0.0822 0.9164 0.7848 0.061 Uiso 1 1 calc R U . . .
C15 C 0.03717(12) 0.7153(3) 0.69464(18) 0.0520(6) Uani 1 1 d . . . . .
H15A H -0.0098 0.7390 0.7054 0.062 Uiso 1 1 calc R U . . .
C16 C 0.05284(11) 0.5739(3) 0.63121(16) 0.0465(5) Uani 1 1 d . . . . .
H16A H 0.0158 0.5021 0.5995 0.056 Uiso 1 1 calc R U . . .
C17 C 0.12254(10) 0.5351(3) 0.61305(14) 0.0368(5) Uani 1 1 d . . . . .
C18 C 0.13107(10) 0.3769(3) 0.54320(15) 0.0382(5) Uani 1 1 d . . . . .
C19 C 0.10608(13) 0.2036(3) 0.56545(18) 0.0537(6) Uani 1 1 d . . . . .
H19A H 0.0846 0.1849 0.6247 0.064 Uiso 1 1 calc R U . . .
C20 C 0.11314(14) 0.0593(3) 0.4995(2) 0.0644(7) Uani 1 1 d . . . . .
H20A H 0.0969 -0.0579 0.5137 0.077 Uiso 1 1 calc R U . . .
C21 C 0.14451(13) 0.0918(4) 0.4124(2) 0.0611(7) Uani 1 1 d . . . . .
H21A H 0.1502 -0.0029 0.3664 0.073 Uiso 1 1 calc R U . . .
C22 C 0.16725(12) 0.2667(4) 0.39511(17) 0.0536(6) Uani 1 1 d . . . . .
H22A H 0.1885 0.2879 0.3360 0.064 Uiso 1 1 calc R U . . .
B3 B 0.38491(14) 0.6495(4) 0.5470(2) 0.0529(7) Uani 1 1 d . . . . .
H3 H 0.4053 0.6934 0.4759 0.063 Uiso 1 1 calc R U . . .
B4 B 0.31641(13) 0.7722(4) 0.5988(2) 0.0521(7) Uani 1 1 d . . . . .
H4 H 0.2924 0.8974 0.5620 0.062 Uiso 1 1 calc R U . . .
B5 B 0.26257(12) 0.6121(3) 0.65890(17) 0.0367(5) Uani 1 1 d . . . . .
B6 B 0.30080(12) 0.3911(3) 0.6461(2) 0.0433(6) Uani 1 1 d . . . . .
H6 H 0.2672 0.2667 0.6392 0.052 Uiso 1 1 calc R U . . .
B7 B 0.44022(13) 0.5444(4) 0.64760(19) 0.0466(6) Uani 1 1 d . . . . .
H7 H 0.4972 0.5197 0.6426 0.056 Uiso 1 1 calc R U . . .
B8 B 0.40491(14) 0.7678(4) 0.6624(2) 0.0593(8) Uani 1 1 d . . . . .
H8 H 0.4390 0.8912 0.6681 0.071 Uiso 1 1 calc R U . . .
B9 B 0.33101(14) 0.7456(4) 0.7326(2) 0.0545(7) Uani 1 1 d . . . . .
H9 H 0.3172 0.8550 0.7847 0.065 Uiso 1 1 calc R U . . .
B10 B 0.32047(14) 0.5103(4) 0.76118(19) 0.0511(7) Uani 1 1 d . . . . .
H10 H 0.2996 0.4658 0.8318 0.061 Uiso 1 1 calc R U . . .
B11 B 0.38855(13) 0.3868(4) 0.7094(2) 0.0502(7) Uani 1 1 d . . . . .
H11 H 0.4121 0.2602 0.7451 0.060 Uiso 1 1 calc R U . . .
B12 B 0.40739(14) 0.6060(4) 0.7627(2) 0.0564(7) Uani 1 1 d . . . . .
H12 H 0.4433 0.6239 0.8343 0.068 Uiso 1 1 calc R U . . .

loop_
_atom_site_aniso_label
_atom_site_aniso_U_11
_atom_site_aniso_U_22
_atom_site_aniso_U_33
_atom_site_aniso_U_23
_atom_site_aniso_U_13
_atom_site_aniso_U_12
N1 0.0461(10) 0.0512(11) 0.0386(10) -0.0028(8) 0.0044(8) -0.0013(8)
C1 0.0355(11) 0.0516(13) 0.0423(11) -0.0005(10) 0.0034(9) -0.0059(9)
C2 0.0361(11) 0.0507(13) 0.0488(12) -0.0090(10) 0.0090(9) -0.0026(9)
C11 0.0555(15) 0.083(2) 0.0845(19) -0.0379(16) 0.0207(13) -0.0032(14)
C12 0.0396(11) 0.0316(10) 0.0361(10) 0.0049(8) 0.0047(8) 0.0051(8)
C13 0.0447(12) 0.0369(11) 0.0532(13) -0.0046(10) 0.0052(10) 0.0037(9)
C14 0.0522(14) 0.0434(13) 0.0588(14) -0.0053(11) 0.0134(11) 0.0112(10)
C15 0.0385(12) 0.0587(15) 0.0604(14) 0.0029(12) 0.0128(10) 0.0104(10)
C16 0.0373(11) 0.0542(14) 0.0478(12) 0.0010(11) 0.0041(9) -0.0006(10)
C17 0.0373(11) 0.0379(11) 0.0351(10) 0.0059(9) 0.0037(8) 0.0042(9)
C18 0.0337(10) 0.0411(12) 0.0380(11) 0.0007(9) -0.0024(8) 0.0016(9)
C19 0.0629(15) 0.0469(14) 0.0521(13) 0.0014(11) 0.0105(11) -0.0051(11)
C20 0.0776(18) 0.0409(14) 0.0729(17) -0.0047(13) 0.0021(14) -0.0068(12)
C21 0.0653(16) 0.0561(16) 0.0599(15) -0.0207(13) -0.0011(12) 0.0062(13)
C22 0.0536(14) 0.0647(16) 0.0428(12) -0.0116(12) 0.0063(10) 0.0020(12)
B3 0.0403(14) 0.0624(17) 0.0561(15) 0.0180(14) 0.0065(11) -0.0096(12)
B4 0.0418(14) 0.0386(14) 0.0735(18) 0.0115(13) -0.0025(12) -0.0049(11)
B5 0.0392(12) 0.0325(12) 0.0376(12) 0.0005(10) 0.0017(9) 0.0023(10)
B6 0.0357(12) 0.0350(13) 0.0609(15) 0.0014(11) 0.0122(11) 0.0005(10)
B7 0.0349(12) 0.0526(15) 0.0513(14) -0.0016(12) 0.0016(10) -0.0018(11)
B8 0.0416(15) 0.0453(15) 0.088(2) -0.0056(15) -0.0060(14) -0.0056(12)
B9 0.0444(14) 0.0555(16) 0.0608(17) -0.0211(14) -0.0055(12) 0.0065(12)
B10 0.0451(14) 0.0689(18) 0.0397(13) 0.0121(13) 0.0075(11) 0.0149(13)
B11 0.0415(14) 0.0525(15) 0.0574(15) 0.0148(13) 0.0093(11) 0.0125(12)
B12 0.0432(14) 0.075(2) 0.0479(15) -0.0116(14) -0.0074(11) 0.0111(13)

loop_
_atom_type_symbol
_atom_type_description
_atom_type_scat_dispersion_real
_atom_type_scat_dispersion_imag
_atom_type_scat_source
C C 0.0033 0.0016 'International Tables Vol C Tables 4.2.6.8 and 6.1.1.4'
H H 0.0000 0.0000 'International Tables Vol C Tables 4.2.6.8 and 6.1.1.4'
B B 0.0013 0.0007 'International Tables Vol C Tables 4.2.6.8 and 6.1.1.4'
N N 0.0061 0.0033 'International Tables Vol C Tables 4.2.6.8 and 6.1.1.4'

loop_
_geom_angle_atom_site_label_1
_geom_angle_atom_site_label_2
_geom_angle_atom_site_label_3
_geom_angle
_geom_angle_site_symmetry_1
_geom_angle_site_symmetry_3
_geom_angle_publ_flag
C22 N1 C18 117.56(19) . . ?
C2 C1 B4 112.44(16) . . ?
C2 C1 B5 113.35(16) . . ?
B4 C1 B5 63.80(14) . . ?
C2 C1 B6 61.66(13) . . ?
B4 C1 B6 114.95(17) . . ?
B5 C1 B6 62.90(13) . . ?
C2 C1 B3 61.68(14) . . ?
B4 C1 B3 62.92(16) . . ?
B5 C1 B3 116.44(17) . . ?
B6 C1 B3 114.54(17) . . ?
C11 C2 C1 118.33(19) . . ?
C11 C2 B7 121.82(18) . . ?
C1 C2 B7 110.18(17) . . ?
C11 C2 B11 121.7(2) . . ?
C1 C2 B11 109.91(16) . . ?
B7 C2 B11 62.51(15) . . ?
C11 C2 B6 116.84(19) . . ?
C1 C2 B6 60.87(13) . . ?
B7 C2 B6 113.70(17) . . ?
B11 C2 B6 62.11(14) . . ?
C11 C2 B3 117.5(2) . . ?
C1 C2 B3 61.10(14) . . ?
B7 C2 B3 61.96(15) . . ?
B11 C2 B3 113.25(18) . . ?
B6 C2 B3 113.38(17) . . ?
C13 C12 C17 116.22(18) . . ?
C13 C12 B5 115.37(18) . . ?
C17 C12 B5 128.21(17) . . ?
C14 C13 C12 123.2(2) . . ?
C15 C14 C13 119.9(2) . . ?
C14 C15 C16 118.9(2) . . ?
C15 C16 C17 122.0(2) . . ?
C16 C17 C12 119.77(19) . . ?
C16 C17 C18 115.81(18) . . ?
C12 C17 C18 124.42(17) . . ?
N1 C18 C19 121.51(19) . . ?
N1 C18 C17 118.26(18) . . ?
C19 C18 C17 120.19(18) . . ?
C20 C19 C18 119.7(2) . . ?
C21 C20 C19 118.7(2) . . ?
C22 C21 C20 118.3(2) . . ?
N1 C22 C21 124.2(2) . . ?
C1 B3 C2 57.22(13) . . ?
C1 B3 B8 104.48(19) . . ?
C2 B3 B8 105.32(19) . . ?
C1 B3 B7 104.27(18) . . ?
C2 B3 B7 58.38(14) . . ?
B8 B3 B7 60.73(16) . . ?
C1 B3 B4 57.91(14) . . ?
C2 B3 B4 104.80(17) . . ?
B8 B3 B4 60.65(16) . . ?
B7 B3 B4 108.8(2) . . ?
C1 B4 B9 104.16(18) . . ?
C1 B4 B3 59.17(14) . . ?
B9 B4 B3 107.23(19) . . ?
C1 B4 B8 104.10(18) . . ?
B9 B4 B8 60.12(16) . . ?
B3 B4 B8 58.90(16) . . ?
C1 B4 B5 58.44(13) . . ?
B9 B4 B5 61.02(15) . . ?
B3 B4 B5 108.88(18) . . ?
B8 B4 B5 109.41(19) . . ?
C12 B5 C1 125.72(17) . . ?
C12 B5 B6 122.67(17) . . ?
C1 B5 B6 58.61(13) . . ?
C12 B5 B10 124.06(17) . . ?
C1 B5 B10 102.65(16) . . ?
B6 B5 B10 58.66(14) . . ?
C12 B5 B4 122.24(17) . . ?
C1 B5 B4 57.76(14) . . ?
B6 B5 B4 106.57(16) . . ?
B10 B5 B4 105.79(17) . . ?
C12 B5 B9 124.30(18) . . ?
C1 B5 B9 101.86(16) . . ?
B6 B5 B9 105.26(17) . . ?
B10 B5 B9 58.86(15) . . ?
B4 B5 B9 58.66(15) . . ?
C1 B6 C2 57.47(13) . . ?
C1 B6 B10 104.39(17) . . ?
C2 B6 B10 105.52(17) . . ?
C1 B6 B11 104.47(16) . . ?
C2 B6 B11 58.62(13) . . ?
B10 B6 B11 60.59(15) . . ?
C1 B6 B5 58.49(13) . . ?
C2 B6 B5 106.32(16) . . ?
B10 B6 B5 61.06(14) . . ?
B11 B6 B5 109.94(18) . . ?
C2 B7 B3 59.66(14) . . ?
C2 B7 B12 104.94(17) . . ?
B3 B7 B12 107.40(19) . . ?
C2 B7 B11 58.92(14) . . ?
B3 B7 B11 108.47(17) . . ?
B12 B7 B11 59.77(16) . . ?
C2 B7 B8 105.17(17) . . ?
B3 B7 B8 59.27(16) . . ?
B12 B7 B8 59.86(17) . . ?
B11 B7 B8 107.81(18) . . ?
B3 B8 B12 107.92(19) . . ?
B3 B8 B9 107.92(18) . . ?
B12 B8 B9 60.04(16) . . ?
B3 B8 B7 60.00(15) . . ?
B12 B8 B7 59.80(15) . . ?
B9 B8 B7 107.8(2) . . ?
B3 B8 B4 60.44(16) . . ?
B12 B8 B4 107.66(19) . . ?
B9 B8 B4 59.45(15) . . ?
B7 B8 B4 108.07(19) . . ?
B4 B9 B10 108.15(19) . . ?
B4 B9 B12 108.20(19) . . ?
B10 B9 B12 60.51(16) . . ?
B4 B9 B8 60.43(16) . . ?
B10 B9 B8 108.37(19) . . ?
B12 B9 B8 59.74(16) . . ?
B4 B9 B5 60.32(14) . . ?
B10 B9 B5 60.18(14) . . ?
B12 B9 B5 108.99(19) . . ?
B8 B9 B5 109.09(19) . . ?
B6 B10 B9 108.19(18) . . ?
B6 B10 B11 60.21(15) . . ?
B9 B10 B11 107.57(19) . . ?
B6 B10 B12 107.60(17) . . ?
B9 B10 B12 59.85(16) . . ?
B11 B10 B12 59.33(15) . . ?
B6 B10 B5 60.28(13) . . ?
B9 B10 B5 60.96(14) . . ?
B11 B10 B5 109.01(17) . . ?
B12 B10 B5 109.09(19) . . ?
C2 B11 B12 104.89(18) . . ?
C2 B11 B6 59.26(14) . . ?
B12 B11 B6 107.84(18) . . ?
C2 B11 B7 58.57(13) . . ?
B12 B11 B7 60.05(16) . . ?
B6 B11 B7 108.14(17) . . ?
C2 B11 B10 104.94(17) . . ?
B12 B11 B10 60.62(16) . . ?
B6 B11 B10 59.20(14) . . ?
B7 B11 B10 108.48(19) . . ?
B11 B12 B7 60.18(15) . . ?
B11 B12 B8 108.52(19) . . ?
B7 B12 B8 60.35(16) . . ?
B11 B12 B9 107.98(18) . . ?
B7 B12 B9 108.34(19) . . ?
B8 B12 B9 60.22(16) . . ?
B11 B12 B10 60.05(16) . . ?
B7 B12 B10 108.13(18) . . ?
B8 B12 B10 108.05(18) . . ?
B9 B12 B10 59.63(15) . . ?

loop_
_geom_bond_atom_site_label_1
_geom_bond_atom_site_label_2
_geom_bond_distance
_geom_bond_site_symmetry_2
_geom_bond_publ_flag
N1 C22 1.332(3) . ?
N1 C18 1.340(3) . ?
C1 C2 1.642(3) . ?
C1 B4 1.686(3) . ?
C1 B5 1.699(3) . ?
C1 B6 1.701(3) . ?
C1 B3 1.709(3) . ?
C2 C11 1.512(3) . ?
C2 B7 1.696(3) . ?
C2 B11 1.702(3) . ?
C2 B6 1.714(3) . ?
C2 B3 1.719(4) . ?
C12 C13 1.398(3) . ?
C12 C17 1.411(3) . ?
C12 B5 1.587(3) . ?
C13 C14 1.377(3) . ?
C14 C15 1.369(3) . ?
C15 C16 1.376(3) . ?
C16 C17 1.394(3) . ?
C17 C18 1.490(3) . ?
C18 C19 1.386(3) . ?
C19 C20 1.375(3) . ?
C20 C21 1.371(4) . ?
C21 C22 1.367(3) . ?
B3 B8 1.745(4) . ?
B3 B7 1.758(4) . ?
B3 B4 1.772(4) . ?
B4 B9 1.758(4) . ?
B4 B8 1.776(4) . ?
B4 B5 1.789(3) . ?
B5 B6 1.774(3) . ?
B5 B10 1.787(3) . ?
B5 B9 1.801(3) . ?
B6 B10 1.744(4) . ?
B6 B11 1.762(3) . ?
B7 B12 1.761(4) . ?
B7 B11 1.763(4) . ?
B7 B8 1.771(4) . ?
B8 B12 1.762(4) . ?
B8 B9 1.771(4) . ?
B9 B10 1.763(4) . ?
B9 B12 1.767(4) . ?
B10 B11 1.769(4) . ?
B10 B12 1.779(4) . ?
B11 B12 1.756(4) . ?
